data_7701126
loop_
_publ_author_name
'Takaya, Jun'
'Hoshino, Mayuko'
'Ueki, Kanako'
'Saito, Narumasa'
'Iwasawa, Nobuharu'

_publ_section_title
;
 Synthesis, structure, and reactivity of pincer-type iridium complexes
 having gallyl- and indyl-metalloligands utilizing
 2,5-bis(6-phosphino-2-pyridyl)pyrrolide as a new scaffold for metal-metal
 bonds.
;
_journal_issue 39
_journal_name_full 'Dalton transactions (Cambridge, England : 2003)'
_journal_page_first 14606
_journal_page_last 14610
_journal_paper_doi 10.1039/c9dt03443a
_journal_volume 48
_journal_year 2019
_chemical_formula_sum 'C26 H36 Cl3 Ga Ir N3 P2'
_chemical_formula_weight 820.79
_space_group_crystal_system monoclinic
_space_group_IT_number 14
_space_group_name_Hall '-P 2ybc'
_space_group_name_H-M_alt 'P 1 21/c 1'
_symmetry_space_group_name_Hall '-P 2ybc'
_symmetry_space_group_name_H-M 'P 1 21/c 1'
_atom_sites_solution_hydrogens geom
_audit_creation_method SHELXL-2014/7
_audit_update_record
;
2019-09-10 deposited with the CCDC.    2019-09-13 downloaded from the CCDC.
;
_cell_angle_alpha 90
_cell_angle_beta 91.6470(10)
_cell_angle_gamma 90
_cell_formula_units_Z 4
_cell_length_a 11.60990(10)
_cell_length_b 15.9873(2)
_cell_length_c 15.7952(2)
_cell_measurement_reflns_used 8985
_cell_measurement_temperature 293(2)
_cell_measurement_theta_max 73.3870
_cell_measurement_theta_min 3.7980
_cell_volume 2930.55(6)
_computing_cell_refinement 'CrysAlisPro 1.171.40.37a (Rigaku OD, 2019)'
_computing_data_collection 'CrysAlisPro 1.171.40.37a (Rigaku OD, 2019)'
_computing_data_reduction 'CrysAlisPro 1.171.40.37a (Rigaku OD, 2019)'
_computing_molecular_graphics 'Yadokari-XG 2009 (Wakita Nemoto et al., 2009)'
_computing_publication_material 'Yadokari-XG 2009 (Wakita Nemoto et al., 2009)'
_computing_structure_refinement 'SHELXL-2014/7 (Sheldrick, 2014)'
_computing_structure_solution 'SHELXS-97 (Sheldrick, 1990)'
_diffrn_ambient_temperature 293(2)
_diffrn_measured_fraction_theta_full 0.999
_diffrn_measured_fraction_theta_max 0.961
_diffrn_measurement_device_type 'XtaLAB Synergy R, DW system, HyPix'
_diffrn_radiation_type CuK\a
_diffrn_radiation_wavelength 1.54184
_diffrn_reflns_av_R_equivalents 0.0531
_diffrn_reflns_av_unetI/netI 0.0529
_diffrn_reflns_Laue_measured_fraction_full 0.999
_diffrn_reflns_Laue_measured_fraction_max 0.961
_diffrn_reflns_limit_h_max 14
_diffrn_reflns_limit_h_min -14
_diffrn_reflns_limit_k_max 19
_diffrn_reflns_limit_k_min -17
_diffrn_reflns_limit_l_max 17
_diffrn_reflns_limit_l_min -19
_diffrn_reflns_number 16870
_diffrn_reflns_point_group_measured_fraction_full 0.999
_diffrn_reflns_point_group_measured_fraction_max 0.961
_diffrn_reflns_theta_full 67.684
_diffrn_reflns_theta_max 73.817
_diffrn_reflns_theta_min 3.809
_exptl_absorpt_coefficient_mu 13.506
_exptl_absorpt_correction_T_max 1.00000
_exptl_absorpt_correction_T_min 0.47313
_exptl_absorpt_correction_type multi-scan
_exptl_absorpt_process_details
;
CrysAlisPro 1.171.40.37a (Rigaku Oxford Diffraction, 2019)
Empirical absorption correction using spherical harmonics,
 implemented in SCALE3 ABSPACK scaling algorithm.

Rint was 0.11259 before and 0.07859 after correction.
;
_exptl_crystal_colour orange
_exptl_crystal_density_diffrn 1.860
_exptl_crystal_description prism
_exptl_crystal_F_000 1608
_exptl_crystal_size_max 0.12
_exptl_crystal_size_mid 0.10
_exptl_crystal_size_min 0.05
_refine_diff_density_max 1.498
_refine_diff_density_min -1.685
_refine_diff_density_rms 0.159
_refine_ls_extinction_method none
_refine_ls_goodness_of_fit_ref 1.041
_refine_ls_hydrogen_treatment constr
_refine_ls_matrix_type full
_refine_ls_number_parameters 333
_refine_ls_number_reflns 5705
_refine_ls_number_restraints 0
_refine_ls_restrained_S_all 1.041
_refine_ls_R_factor_all 0.0385
_refine_ls_R_factor_gt 0.0361
_refine_ls_shift/su_max 0.001
_refine_ls_shift/su_mean 0.000
_refine_ls_structure_factor_coef Fsqd
_refine_ls_weighting_details 'w=1/[\s^2^(Fo^2^)+(0.0603P)^2^+0.7316P] where P=(Fo^2^+2Fc^2^)/3'
_refine_ls_weighting_scheme calc
_refine_ls_wR_factor_gt 0.0947
_refine_ls_wR_factor_ref 0.0969
_reflns_Friedel_coverage 0.000
_reflns_number_gt 5263
_reflns_number_total 5705
_reflns_threshold_expression 'I > 2\s(I)'
_cod_data_source_file c9dt03443a3.cif
_cod_data_source_block 3Ga_PGaPIrCl2
_cod_depositor_comments 'Adding full bibliography for 7701125--7701129.cif.'
_cod_database_code 7701126
_shelx_shelxl_version_number 2014/7
_shelx_space_group_comment
;
The symmetry employed for this shelxl refinement is uniquely defined
by the following loop, which should always be used as a source of
symmetry information in preference to the above space-group names.
They are only intended as comments.
;

loop_
_space_group_symop_operation_xyz
'x, y, z'
'-x, y+1/2, -z+1/2'
'-x, -y, -z'
'x, -y-1/2, z-1/2'

loop_
_atom_site_label
_atom_site_type_symbol
_atom_site_fract_x
_atom_site_fract_y
_atom_site_fract_z
_atom_site_U_iso_or_equiv
_atom_site_adp_type
_atom_site_occupancy
_atom_site_site_symmetry_order
_atom_site_calc_flag
_atom_site_refinement_flags_posn
_atom_site_refinement_flags_adp
Ir1 Ir 0.29516(2) 0.44708(2) 0.24434(2) 0.01909(9) Uani 1 1 d . .
Ga1 Ga 0.23607(4) 0.57947(3) 0.29875(3) 0.01857(12) Uani 1 1 d . .
P1 P 0.10255(8) 0.40635(6) 0.24346(6) 0.0231(2) Uani 1 1 d . .
P2 P 0.48307(8) 0.49907(6) 0.24251(6) 0.01920(19) Uani 1 1 d . .
Cl1 Cl 0.29928(9) 0.42116(8) 0.09963(7) 0.0352(2) Uani 1 1 d . .
Cl2 Cl 0.30450(9) 0.43991(6) 0.39440(6) 0.0241(2) Uani 1 1 d . .
Cl3 Cl 0.18862(8) 0.67780(6) 0.20292(6) 0.0266(2) Uani 1 1 d . .
N1 N 0.0679(3) 0.5391(2) 0.3427(2) 0.0192(6) Uani 1 1 d . .
N2 N 0.2094(3) 0.6434(2) 0.3981(2) 0.0210(7) Uani 1 1 d . .
N3 N 0.4061(3) 0.6209(2) 0.34288(19) 0.0189(6) Uani 1 1 d . .
C1 C 0.0188(3) 0.4662(3) 0.3214(3) 0.0228(8) Uani 1 1 d . .
C2 C -0.0837(4) 0.4406(3) 0.3566(3) 0.0247(9) Uani 1 1 d . .
H1 H -0.1179 0.3901 0.3410 0.030 Uiso 1 1 calc R U
C3 C -0.1340(3) 0.4930(3) 0.4161(2) 0.0247(8) Uani 1 1 d . .
H2 H -0.2040 0.4783 0.4391 0.030 Uiso 1 1 calc R U
C4 C -0.0798(4) 0.5669(3) 0.4409(3) 0.0233(8) Uani 1 1 d . .
H3 H -0.1126 0.6018 0.4806 0.028 Uiso 1 1 calc R U
C5 C 0.0240(3) 0.5875(2) 0.4053(2) 0.0206(8) Uani 1 1 d . .
C6 C 0.1066(3) 0.6524(3) 0.4340(2) 0.0220(8) Uani 1 1 d . .
C7 C 0.1179(4) 0.7141(3) 0.4969(2) 0.0242(8) Uani 1 1 d . .
H4 H 0.0601 0.7335 0.5314 0.029 Uiso 1 1 calc R U
C8 C 0.2338(4) 0.7409(3) 0.4982(2) 0.0238(8) Uani 1 1 d . .
H5 H 0.2673 0.7812 0.5335 0.029 Uiso 1 1 calc R U
C9 C 0.2884(3) 0.6946(2) 0.4352(2) 0.0204(7) Uani 1 1 d . .
C10 C 0.4049(3) 0.6780(2) 0.4067(2) 0.0207(8) Uani 1 1 d . .
C11 C 0.5077(4) 0.7065(3) 0.4434(3) 0.0261(8) Uani 1 1 d . .
H6 H 0.5075 0.7461 0.4865 0.031 Uiso 1 1 calc R U
C12 C 0.6103(4) 0.6748(3) 0.4149(3) 0.0273(9) Uani 1 1 d . .
H7 H 0.6799 0.6952 0.4371 0.033 Uiso 1 1 calc R U
C13 C 0.6103(3) 0.6129(3) 0.3532(3) 0.0237(8) Uani 1 1 d . .
H8 H 0.6790 0.5895 0.3356 0.028 Uiso 1 1 calc R U
C14 C 0.5045(3) 0.5867(2) 0.3182(2) 0.0199(7) Uani 1 1 d . .
C15 C 0.0161(4) 0.4229(3) 0.1438(3) 0.0311(9) Uani 1 1 d . .
H9 H 0.0563 0.3943 0.0984 0.037 Uiso 1 1 calc R U
C16 C -0.1049(4) 0.3855(4) 0.1464(3) 0.0381(11) Uani 1 1 d . .
H10 H -0.1455 0.4100 0.1923 0.057 Uiso 1 1 calc R U
H11 H -0.0995 0.3261 0.1545 0.057 Uiso 1 1 calc R U
H12 H -0.1457 0.3970 0.0940 0.057 Uiso 1 1 calc R U
C17 C 0.0112(4) 0.5155(3) 0.1210(3) 0.0380(11) Uani 1 1 d . .
H13 H -0.0320 0.5226 0.0687 0.057 Uiso 1 1 calc R U
H14 H 0.0880 0.5363 0.1147 0.057 Uiso 1 1 calc R U
H15 H -0.0256 0.5458 0.1652 0.057 Uiso 1 1 calc R U
C18 C 0.0800(4) 0.2955(3) 0.2705(3) 0.0317(9) Uani 1 1 d . .
H16 H -0.0031 0.2855 0.2726 0.038 Uiso 1 1 calc R U
C19 C 0.1344(4) 0.2707(3) 0.3555(3) 0.0343(10) Uani 1 1 d . .
H17 H 0.1131 0.2143 0.3688 0.051 Uiso 1 1 calc R U
H18 H 0.1078 0.3077 0.3987 0.051 Uiso 1 1 calc R U
H19 H 0.2167 0.2746 0.3528 0.051 Uiso 1 1 calc R U
C20 C 0.1279(5) 0.2406(3) 0.2007(4) 0.0414(11) Uani 1 1 d . .
H20 H 0.2084 0.2523 0.1948 0.062 Uiso 1 1 calc R U
H21 H 0.0874 0.2523 0.1481 0.062 Uiso 1 1 calc R U
H22 H 0.1180 0.1828 0.2151 0.062 Uiso 1 1 calc R U
C21 C 0.5307(4) 0.5417(3) 0.1401(3) 0.0252(9) Uani 1 1 d . .
H23 H 0.5249 0.4960 0.0988 0.030 Uiso 1 1 calc R U
C22 C 0.6549(4) 0.5722(4) 0.1407(3) 0.0363(10) Uani 1 1 d . .
H24 H 0.6736 0.5909 0.0850 0.054 Uiso 1 1 calc R U
H25 H 0.7055 0.5272 0.1574 0.054 Uiso 1 1 calc R U
H26 H 0.6641 0.6177 0.1800 0.054 Uiso 1 1 calc R U
C23 C 0.4494(4) 0.6105(3) 0.1086(3) 0.0359(10) Uani 1 1 d . .
H27 H 0.4626 0.6603 0.1415 0.054 Uiso 1 1 calc R U
H28 H 0.3711 0.5926 0.1142 0.054 Uiso 1 1 calc R U
H29 H 0.4633 0.6221 0.0501 0.054 Uiso 1 1 calc R U
C24 C 0.5981(3) 0.4240(3) 0.2732(3) 0.0239(8) Uani 1 1 d . .
H30 H 0.6724 0.4529 0.2712 0.029 Uiso 1 1 calc R U
C25 C 0.5845(4) 0.3896(3) 0.3628(3) 0.0322(10) Uani 1 1 d . .
H31 H 0.5135 0.3590 0.3654 0.048 Uiso 1 1 calc R U
H32 H 0.5837 0.4351 0.4024 0.048 Uiso 1 1 calc R U
H33 H 0.6479 0.3530 0.3769 0.048 Uiso 1 1 calc R U
C26 C 0.5979(4) 0.3528(3) 0.2085(3) 0.0330(10) Uani 1 1 d . .
H34 H 0.6557 0.3125 0.2247 0.050 Uiso 1 1 calc R U
H35 H 0.6143 0.3749 0.1536 0.050 Uiso 1 1 calc R U
H36 H 0.5236 0.3264 0.2065 0.050 Uiso 1 1 calc R U

loop_
_atom_site_aniso_label
_atom_site_aniso_U_11
_atom_site_aniso_U_22
_atom_site_aniso_U_33
_atom_site_aniso_U_23
_atom_site_aniso_U_13
_atom_site_aniso_U_12
Ir1 0.01576(12) 0.02018(12) 0.02144(12) -0.00278(5) 0.00245(7) -0.00041(5)
Ga1 0.0173(2) 0.0195(2) 0.0190(2) -0.00138(17) 0.00228(17) 0.00055(18)
P1 0.0177(4) 0.0237(5) 0.0281(5) -0.0064(4) 0.0029(4) -0.0017(4)
P2 0.0172(4) 0.0200(4) 0.0205(4) 0.0004(3) 0.0025(3) 0.0001(4)
Cl1 0.0267(5) 0.0545(7) 0.0245(5) -0.0134(5) 0.0039(4) -0.0062(5)
Cl2 0.0218(5) 0.0276(5) 0.0229(5) 0.0036(3) 0.0027(4) -0.0004(3)
Cl3 0.0274(5) 0.0271(5) 0.0254(4) 0.0042(4) 0.0022(4) 0.0040(4)
N1 0.0171(16) 0.0202(15) 0.0202(15) 0.0009(12) 0.0008(13) 0.0023(13)
N2 0.0185(16) 0.0242(17) 0.0204(15) -0.0028(13) 0.0023(12) -0.0021(13)
N3 0.0162(15) 0.0214(16) 0.0192(14) 0.0015(12) 0.0034(12) -0.0011(12)
C1 0.0182(18) 0.0243(19) 0.0256(19) -0.0024(16) -0.0029(15) 0.0016(16)
C2 0.020(2) 0.026(2) 0.027(2) 0.0010(15) -0.0006(17) -0.0015(15)
C3 0.0198(18) 0.033(2) 0.0210(18) 0.0051(16) -0.0008(15) 0.0002(16)
C4 0.0200(19) 0.0263(19) 0.0237(19) 0.0005(15) 0.0024(16) 0.0059(16)
C5 0.0192(18) 0.0212(19) 0.0214(18) 0.0022(15) 0.0011(14) 0.0034(15)
C6 0.0187(18) 0.0239(19) 0.0233(18) -0.0015(15) 0.0017(14) 0.0019(15)
C7 0.0253(19) 0.026(2) 0.0216(18) -0.0013(15) 0.0059(15) 0.0042(16)
C8 0.0279(19) 0.0227(19) 0.0209(18) -0.0013(15) 0.0020(15) -0.0018(16)
C9 0.0199(18) 0.0208(18) 0.0205(17) -0.0014(14) 0.0000(14) 0.0000(15)
C10 0.0226(19) 0.0194(18) 0.0200(17) 0.0012(14) -0.0025(15) -0.0012(15)
C11 0.024(2) 0.029(2) 0.0249(19) -0.0037(16) -0.0006(16) -0.0068(17)
C12 0.0198(19) 0.032(2) 0.030(2) 0.0014(17) -0.0027(16) -0.0039(17)
C13 0.0179(18) 0.025(2) 0.0284(19) 0.0008(16) 0.0002(15) 0.0030(15)
C14 0.0178(18) 0.024(2) 0.0183(17) 0.0012(14) 0.0017(14) 0.0000(15)
C15 0.020(2) 0.044(3) 0.030(2) -0.014(2) -0.0011(17) 0.0042(19)
C16 0.022(2) 0.048(3) 0.043(3) -0.016(2) -0.0027(19) -0.003(2)
C17 0.036(2) 0.045(3) 0.033(2) -0.003(2) -0.009(2) -0.001(2)
C18 0.023(2) 0.023(2) 0.050(3) -0.0072(19) 0.0072(19) -0.0028(16)
C19 0.033(2) 0.026(2) 0.044(3) -0.0036(19) 0.013(2) -0.0041(18)
C20 0.040(3) 0.031(2) 0.053(3) -0.014(2) 0.001(2) 0.001(2)
C21 0.027(2) 0.027(2) 0.0222(19) -0.0006(16) 0.0051(17) 0.0008(16)
C22 0.032(2) 0.049(3) 0.029(2) 0.006(2) 0.0056(19) -0.005(2)
C23 0.042(3) 0.035(2) 0.031(2) 0.0160(19) 0.0110(19) 0.007(2)
C24 0.0181(18) 0.0208(18) 0.033(2) 0.0018(16) 0.0013(16) 0.0038(15)
C25 0.025(2) 0.032(2) 0.040(2) 0.0121(19) -0.0006(18) 0.0036(18)
C26 0.023(2) 0.027(2) 0.049(3) -0.0052(19) -0.0005(19) 0.0076(17)

loop_
_atom_type_symbol
_atom_type_description
_atom_type_scat_dispersion_real
_atom_type_scat_dispersion_imag
_atom_type_scat_source
C C 0.0181 0.0091 'International Tables Vol C Tables 4.2.6.8 and 6.1.1.4'
H H 0.0000 0.0000 'International Tables Vol C Tables 4.2.6.8 and 6.1.1.4'
N N 0.0311 0.0180 'International Tables Vol C Tables 4.2.6.8 and 6.1.1.4'
P P 0.2955 0.4335 'International Tables Vol C Tables 4.2.6.8 and 6.1.1.4'
Ga Ga -1.2846 0.7763 'International Tables Vol C Tables 4.2.6.8 and 6.1.1.4'
Ir Ir -4.7710 6.5667 'International Tables Vol C Tables 4.2.6.8 and 6.1.1.4'
Cl Cl 0.3639 0.7018 'International Tables Vol C Tables 4.2.6.8 and 6.1.1.4'

loop_
_geom_angle_atom_site_label_1
_geom_angle_atom_site_label_2
_geom_angle_atom_site_label_3
_geom_angle
Cl1 Ir1 P1 89.49(4)
Cl1 Ir1 P2 90.32(4)
P1 Ir1 P2 175.27(4)
Cl1 Ir1 Cl2 166.42(4)
P1 Ir1 Cl2 90.50(4)
P2 Ir1 Cl2 90.79(3)
Cl1 Ir1 Ga1 121.67(4)
P1 Ir1 Ga1 87.95(3)
P2 Ir1 Ga1 88.12(3)
Cl2 Ir1 Ga1 71.89(3)
N2 Ga1 N3 74.95(13)
N2 Ga1 N1 74.32(13)
N3 Ga1 N1 142.84(12)
N2 Ga1 Cl3 97.89(11)
N3 Ga1 Cl3 101.89(9)
N1 Ga1 Cl3 102.55(9)
N2 Ga1 Ir1 145.64(10)
N3 Ga1 Ir1 96.74(9)
N1 Ga1 Ir1 96.92(9)
Cl3 Ga1 Ir1 116.46(3)
C18 P1 C1 105.2(2)
C18 P1 C15 104.8(2)
C1 P1 C15 102.01(19)
C18 P1 Ir1 114.21(15)
C1 P1 Ir1 111.89(14)
C15 P1 Ir1 117.38(16)
C24 P2 C21 103.6(2)
C24 P2 C14 103.79(19)
C21 P2 C14 104.32(19)
C24 P2 Ir1 115.69(14)
C21 P2 Ir1 116.35(15)
C14 P2 Ir1 111.64(12)
C1 N1 C5 120.8(4)
C1 N1 Ga1 123.7(3)
C5 N1 Ga1 114.7(3)
C6 N2 C9 110.6(3)
C6 N2 Ga1 124.9(3)
C9 N2 Ga1 124.0(3)
C14 N3 C10 121.2(3)
C14 N3 Ga1 123.9(3)
C10 N3 Ga1 114.4(3)
N1 C1 C2 121.3(4)
N1 C1 P1 112.9(3)
C2 C1 P1 125.7(3)
C1 C2 C3 118.1(4)
C1 C2 H1 120.9
C3 C2 H1 120.9
C4 C3 C2 120.2(4)
C4 C3 H2 119.9
C2 C3 H2 119.9
C5 C4 C3 118.8(4)
C5 C4 H3 120.6
C3 C4 H3 120.6
N1 C5 C4 120.4(4)
N1 C5 C6 111.6(3)
C4 C5 C6 127.6(4)
N2 C6 C7 107.9(4)
N2 C6 C5 111.9(3)
C7 C6 C5 139.3(4)
C6 C7 C8 107.1(4)
C6 C7 H4 126.5
C8 C7 H4 126.5
C9 C8 C7 106.2(3)
C9 C8 H5 126.9
C7 C8 H5 126.9
N2 C9 C8 108.2(3)
N2 C9 C10 112.2(3)
C8 C9 C10 138.9(4)
N3 C10 C11 120.2(4)
N3 C10 C9 112.3(3)
C11 C10 C9 127.1(4)
C12 C11 C10 118.9(4)
C12 C11 H6 120.6
C10 C11 H6 120.6
C11 C12 C13 120.5(4)
C11 C12 H7 119.8
C13 C12 H7 119.8
C12 C13 C14 118.2(4)
C12 C13 H8 120.9
C14 C13 H8 120.9
N3 C14 C13 120.8(4)
N3 C14 P2 113.4(3)
C13 C14 P2 125.5(3)
C17 C15 C16 111.0(4)
C17 C15 P1 110.7(3)
C16 C15 P1 113.3(4)
C17 C15 H9 107.2
C16 C15 H9 107.2
P1 C15 H9 107.2
C15 C16 H10 109.5
C15 C16 H11 109.5
H10 C16 H11 109.5
C15 C16 H12 109.5
H10 C16 H12 109.5
H11 C16 H12 109.5
C15 C17 H13 109.5
C15 C17 H14 109.5
H13 C17 H14 109.5
C15 C17 H15 109.5
H13 C17 H15 109.5
H14 C17 H15 109.5
C19 C18 C20 109.8(4)
C19 C18 P1 113.3(3)
C20 C18 P1 109.2(3)
C19 C18 H16 108.1
C20 C18 H16 108.1
P1 C18 H16 108.1
C18 C19 H17 109.5
C18 C19 H18 109.5
H17 C19 H18 109.5
C18 C19 H19 109.5
H17 C19 H19 109.5
H18 C19 H19 109.5
C18 C20 H20 109.5
C18 C20 H21 109.5
H20 C20 H21 109.5
C18 C20 H22 109.5
H20 C20 H22 109.5
H21 C20 H22 109.5
C22 C21 C23 110.4(4)
C22 C21 P2 114.8(3)
C23 C21 P2 110.7(3)
C22 C21 H23 106.9
C23 C21 H23 106.9
P2 C21 H23 106.9
C21 C22 H24 109.5
C21 C22 H25 109.5
H24 C22 H25 109.5
C21 C22 H26 109.5
H24 C22 H26 109.5
H25 C22 H26 109.5
C21 C23 H27 109.5
C21 C23 H28 109.5
H27 C23 H28 109.5
C21 C23 H29 109.5
H27 C23 H29 109.5
H28 C23 H29 109.5
C26 C24 C25 110.7(4)
C26 C24 P2 108.6(3)
C25 C24 P2 112.5(3)
C26 C24 H30 108.3
C25 C24 H30 108.3
P2 C24 H30 108.3
C24 C25 H31 109.5
C24 C25 H32 109.5
H31 C25 H32 109.5
C24 C25 H33 109.5
H31 C25 H33 109.5
H32 C25 H33 109.5
C24 C26 H34 109.5
C24 C26 H35 109.5
H34 C26 H35 109.5
C24 C26 H36 109.5
H34 C26 H36 109.5
H35 C26 H36 109.5

loop_
_geom_bond_atom_site_label_1
_geom_bond_atom_site_label_2
_geom_bond_distance
Ir1 Cl1 2.3249(10)
Ir1 P1 2.3288(10)
Ir1 P2 2.3355(9)
Ir1 Cl2 2.3723(10)
Ir1 Ga1 2.3923(5)
Ga1 N2 1.905(3)
Ga1 N3 2.178(3)
Ga1 N1 2.189(3)
Ga1 Cl3 2.2401(10)
P1 C18 1.844(5)
P1 C1 1.856(4)
P1 C15 1.862(5)
P2 C24 1.851(4)
P2 C21 1.854(4)
P2 C14 1.854(4)
N1 C1 1.335(6)
N1 C5 1.367(5)
N2 C6 1.345(5)
N2 C9 1.351(5)
N3 C14 1.334(5)
N3 C10 1.360(5)
C1 C2 1.389(6)
C2 C3 1.400(6)
C2 H1 0.9300
C3 C4 1.389(6)
C3 H2 0.9300
C4 C5 1.383(6)
C4 H3 0.9300
C5 C6 1.475(6)
C6 C7 1.404(6)
C7 C8 1.412(6)
C7 H4 0.9300
C8 C9 1.405(6)
C8 H5 0.9300
C9 C10 1.463(6)
C10 C11 1.388(6)
C11 C12 1.382(6)
C11 H6 0.9300
C12 C13 1.390(6)
C12 H7 0.9300
C13 C14 1.397(5)
C13 H8 0.9300
C15 C17 1.524(7)
C15 C16 1.528(6)
C15 H9 0.9800
C16 H10 0.9600
C16 H11 0.9600
C16 H12 0.9600
C17 H13 0.9600
C17 H14 0.9600
C17 H15 0.9600
C18 C19 1.520(7)
C18 C20 1.526(6)
C18 H16 0.9800
C19 H17 0.9600
C19 H18 0.9600
C19 H19 0.9600
C20 H20 0.9600
C20 H21 0.9600
C20 H22 0.9600
C21 C22 1.522(7)
C21 C23 1.525(6)
C21 H23 0.9800
C22 H24 0.9600
C22 H25 0.9600
C22 H26 0.9600
C23 H27 0.9600
C23 H28 0.9600
C23 H29 0.9600
C24 C26 1.529(6)
C24 C25 1.531(6)
C24 H30 0.9800
C25 H31 0.9600
C25 H32 0.9600
C25 H33 0.9600
C26 H34 0.9600
C26 H35 0.9600
C26 H36 0.9600

loop_
_geom_torsion_atom_site_label_1
_geom_torsion_atom_site_label_2
_geom_torsion_atom_site_label_3
_geom_torsion_atom_site_label_4
_geom_torsion
C5 N1 C1 C2 5.7(6)
Ga1 N1 C1 C2 174.7(3)
C5 N1 C1 P1 -173.7(3)
Ga1 N1 C1 P1 -4.7(4)
C18 P1 C1 N1 146.4(3)
C15 P1 C1 N1 -104.4(3)
Ir1 P1 C1 N1 21.9(3)
C18 P1 C1 C2 -33.0(4)
C15 P1 C1 C2 76.2(4)
Ir1 P1 C1 C2 -157.5(3)
N1 C1 C2 C3 -0.8(6)
P1 C1 C2 C3 178.6(3)
C1 C2 C3 C4 -2.2(6)
C2 C3 C4 C5 0.3(6)
C1 N1 C5 C4 -7.7(6)
Ga1 N1 C5 C4 -177.6(3)
C1 N1 C5 C6 164.9(3)
Ga1 N1 C5 C6 -5.0(4)
C3 C4 C5 N1 4.6(6)
C3 C4 C5 C6 -166.7(4)
C9 N2 C6 C7 1.2(5)
Ga1 N2 C6 C7 -170.6(3)
C9 N2 C6 C5 -170.1(3)
Ga1 N2 C6 C5 18.1(5)
N1 C5 C6 N2 -6.3(5)
C4 C5 C6 N2 165.7(4)
N1 C5 C6 C7 -173.6(5)
C4 C5 C6 C7 -1.6(8)
N2 C6 C7 C8 -0.9(5)
C5 C6 C7 C8 166.6(5)
C6 C7 C8 C9 0.3(5)
C6 N2 C9 C8 -1.0(5)
Ga1 N2 C9 C8 170.9(3)
C6 N2 C9 C10 171.5(3)
Ga1 N2 C9 C10 -16.5(5)
C7 C8 C9 N2 0.4(5)
C7 C8 C9 C10 -169.1(5)
C14 N3 C10 C11 4.8(6)
Ga1 N3 C10 C11 176.9(3)
C14 N3 C10 C9 -168.3(3)
Ga1 N3 C10 C9 3.8(4)
N2 C9 C10 N3 6.5(5)
C8 C9 C10 N3 175.7(5)
N2 C9 C10 C11 -166.1(4)
C8 C9 C10 C11 3.1(8)
N3 C10 C11 C12 -1.0(6)
C9 C10 C11 C12 171.0(4)
C10 C11 C12 C13 -2.8(6)
C11 C12 C13 C14 3.0(6)
C10 N3 C14 C13 -4.7(6)
Ga1 N3 C14 C13 -175.9(3)
C10 N3 C14 P2 170.9(3)
Ga1 N3 C14 P2 -0.3(4)
C12 C13 C14 N3 0.7(6)
C12 C13 C14 P2 -174.3(3)
C24 P2 C14 N3 -143.1(3)
C21 P2 C14 N3 108.7(3)
Ir1 P2 C14 N3 -17.8(3)
C24 P2 C14 C13 32.3(4)
C21 P2 C14 C13 -76.0(4)
Ir1 P2 C14 C13 157.5(3)
C18 P1 C15 C17 171.1(3)
C1 P1 C15 C17 61.7(4)
Ir1 P1 C15 C17 -61.0(3)
C18 P1 C15 C16 45.7(4)
C1 P1 C15 C16 -63.7(4)
Ir1 P1 C15 C16 173.7(3)
C1 P1 C18 C19 -67.2(4)
C15 P1 C18 C19 -174.3(3)
Ir1 P1 C18 C19 55.9(4)
C1 P1 C18 C20 170.1(3)
C15 P1 C18 C20 63.0(4)
Ir1 P1 C18 C20 -66.8(4)
C24 P2 C21 C22 -49.8(4)
C14 P2 C21 C22 58.6(4)
Ir1 P2 C21 C22 -178.0(3)
C24 P2 C21 C23 -175.6(3)
C14 P2 C21 C23 -67.2(4)
Ir1 P2 C21 C23 56.3(4)
C21 P2 C24 C26 -64.9(3)
C14 P2 C24 C26 -173.7(3)
Ir1 P2 C24 C26 63.7(3)
C21 P2 C24 C25 172.2(3)
C14 P2 C24 C25 63.5(3)
Ir1 P2 C24 C25 -59.2(3)
